data_4078855
loop_
_publ_author_name
'Bernhammer, Jan C.'
'Huynh, Han Vinh'

_publ_section_title
;
 Pyrazolin-5-ylidene Palladium(II) Complexes: Synthesis, Characterization,
 and Application in the Direct Arylation of Pentafluorobenzene
;
_journal_issue 14
_journal_name_full Organometallics
_journal_page_first 5121
_journal_paper_doi 10.1021/om300464b
_journal_volume 31
_journal_year 2012
_chemical_formula_sum 'C30.5 H30 Br2 Cl3 N2 P Pd'
_chemical_formula_weight 828.10
_chemical_name_systematic
; 
 ? 
;
_space_group_IT_number 14
_symmetry_cell_setting monoclinic
_symmetry_space_group_name_Hall '-P 2yn'
_symmetry_space_group_name_H-M 'P 1 21/n 1'
_atom_sites_solution_hydrogens geom
_atom_sites_solution_primary direct
_atom_sites_solution_secondary difmap
_audit_creation_method SHELXL-97
_cell_angle_alpha 90.00
_cell_angle_beta 101.964(2)
_cell_angle_gamma 90.00
_cell_formula_units_Z 4
_cell_length_a 12.8293(17)
_cell_length_b 14.4879(19)
_cell_length_c 17.675(2)
_cell_measurement_reflns_used 4572
_cell_measurement_temperature 100(2)
_cell_measurement_theta_max 28.06
_cell_measurement_theta_min 2.28
_cell_volume 3213.9(7)
_computing_cell_refinement 'Bruker SAINT'
_computing_data_collection 'Bruker APEX2'
_computing_data_reduction 'Bruker SAINT'
_computing_molecular_graphics 'Bruker SHELXTL'
_computing_publication_material 'Bruker SHELXTL'
_computing_structure_refinement 'SHELXL-97 (Sheldrick, 1997)'
_computing_structure_solution 'SHELXS-97 (Sheldrick, 1990)'
_diffrn_ambient_temperature 100(2)
_diffrn_measured_fraction_theta_full 0.998
_diffrn_measured_fraction_theta_max 0.998
_diffrn_measurement_device_type 'Bruker APEX-II CCD'
_diffrn_measurement_method '\f and \w scans'
_diffrn_radiation_monochromator graphite
_diffrn_radiation_source 'fine-focus sealed tube'
_diffrn_radiation_type MoK\a
_diffrn_radiation_wavelength 0.71073
_diffrn_reflns_av_R_equivalents 0.0653
_diffrn_reflns_av_sigmaI/netI 0.0723
_diffrn_reflns_limit_h_max 16
_diffrn_reflns_limit_h_min -16
_diffrn_reflns_limit_k_max 18
_diffrn_reflns_limit_k_min -18
_diffrn_reflns_limit_l_max 22
_diffrn_reflns_limit_l_min -21
_diffrn_reflns_number 22077
_diffrn_reflns_theta_full 27.50
_diffrn_reflns_theta_max 27.50
_diffrn_reflns_theta_min 1.80
_diffrn_standards_number 0
_exptl_absorpt_coefficient_mu 3.387
_exptl_absorpt_correction_T_max 0.8764
_exptl_absorpt_correction_T_min 0.2528
_exptl_absorpt_correction_type multi-scan
_exptl_absorpt_process_details 'Sadabs, (Sheldrick 2008)'
_exptl_crystal_colour Colourless
_exptl_crystal_density_diffrn 1.711
_exptl_crystal_density_meas ?
_exptl_crystal_density_method 'not measured'
_exptl_crystal_description Thin_Plate
_exptl_crystal_F_000 1636
_exptl_crystal_size_max 0.56
_exptl_crystal_size_mid 0.52
_exptl_crystal_size_min 0.04
_refine_diff_density_max 6.500
_refine_diff_density_min -2.160
_refine_diff_density_rms 0.193
_refine_ls_extinction_method none
_refine_ls_goodness_of_fit_ref 1.091
_refine_ls_hydrogen_treatment constr
_refine_ls_matrix_type full
_refine_ls_number_parameters 372
_refine_ls_number_reflns 7364
_refine_ls_number_restraints 8
_refine_ls_restrained_S_all 1.091
_refine_ls_R_factor_all 0.0806
_refine_ls_R_factor_gt 0.0590
_refine_ls_shift/su_max 0.000
_refine_ls_shift/su_mean 0.000
_refine_ls_structure_factor_coef Fsqd
_refine_ls_weighting_details 'calc w=1/[\s^2^(Fo^2^)+(0.0829P)^2^+8.9694P] where P=(Fo^2^+2Fc^2^)/3'
_refine_ls_weighting_scheme calc
_refine_ls_wR_factor_gt 0.1540
_refine_ls_wR_factor_ref 0.1685
_reflns_number_gt 5563
_reflns_number_total 7364
_reflns_threshold_expression >2sigma(I)
_cod_data_source_file om300464b_si_002.cif
_cod_data_source_block c044
_cod_depositor_comments
;
The following automatic conversions were performed:

'_symmetry_cell_setting' value 'Monoclinic' changed to 'monoclinic'
according to /home/saulius/struct/CIF-dictionaries/cif_core.dic
dictionary named 'cif_core.dic' version 2.4.2 from
2011-04-26.

'_exptl_absorpt_correction_type' value 'Multi-scan'
changed to 'multi-scan' according to
/home/saulius/struct/CIF-dictionaries/cif_core.dic dictionary named
'cif_core.dic' version 2.4.2 from 2011-04-26.

Automatic conversion script
Id: cif_fix_values 1891 2012-01-12 08:04:46Z andrius 

The following automatic conversions were performed:

'_exptl_crystal_density_meas' value 'Not Measured' was changed to '?'
- the value is perceived as not measured.

Automatic conversion script
Id: cif_fix_values 3008 2015-01-20 13:52:24Z robertas 
;
_cod_original_sg_symbol_H-M P2(1)/n
_cod_original_formula_sum 'C30.50 H30 Br2 Cl3 N2 P Pd'
_cod_database_code 4078855

loop_
_symmetry_equiv_pos_as_xyz
'x, y, z'
'-x+1/2, y+1/2, -z+1/2'
'-x, -y, -z'
'x-1/2, -y-1/2, z-1/2'

loop_
_atom_site_label
_atom_site_type_symbol
_atom_site_fract_x
_atom_site_fract_y
_atom_site_fract_z
_atom_site_U_iso_or_equiv
_atom_site_adp_type
_atom_site_occupancy
_atom_site_symmetry_multiplicity
_atom_site_calc_flag
_atom_site_refinement_flags
_atom_site_disorder_assembly
_atom_site_disorder_group
Pd1 Pd 0.19406(3) 0.16592(3) 0.43236(2) 0.01378(13) Uani 1 1 d . . .
Br1 Br 0.24547(5) 0.00378(4) 0.40906(3) 0.02528(18) Uani 1 1 d . . .
Br2 Br 0.06201(5) 0.16779(4) 0.30753(3) 0.02141(16) Uani 1 1 d . . .
P1 P 0.13573(11) 0.30544(10) 0.46200(8) 0.0117(3) Uani 1 1 d . . .
N1 N 0.4157(4) 0.1531(3) 0.6405(3) 0.0158(10) Uani 1 1 d . . .
N2 N 0.3153(4) 0.1431(3) 0.5955(3) 0.0162(10) Uani 1 1 d . . .
C1 C 0.3154(5) 0.1695(4) 0.5219(3) 0.0164(12) Uani 1 1 d . . .
C2 C 0.4194(5) 0.1956(4) 0.5220(3) 0.0187(12) Uani 1 1 d . . .
H2 H 0.4446 0.2174 0.4783 0.022 Uiso 1 1 calc R . .
C3 C 0.4804(5) 0.1852(4) 0.5950(3) 0.0196(12) Uani 1 1 d . . .
C4 C 0.5951(5) 0.2029(5) 0.6255(4) 0.0252(13) Uani 1 1 d . . .
H4A H 0.6038 0.2384 0.6736 0.038 Uiso 1 1 calc R . .
H4B H 0.6244 0.2380 0.5874 0.038 Uiso 1 1 calc R . .
H4C H 0.6330 0.1440 0.6358 0.038 Uiso 1 1 calc R . .
C5 C 0.4451(5) 0.1186(4) 0.7200(3) 0.0248(14) Uani 1 1 d . . .
H5A H 0.5183 0.0951 0.7297 0.037 Uiso 1 1 calc R . .
H5B H 0.3965 0.0687 0.7273 0.037 Uiso 1 1 calc R . .
H5C H 0.4402 0.1689 0.7561 0.037 Uiso 1 1 calc R . .
C6 C 0.2259(5) 0.1171(4) 0.6268(3) 0.0166(11) Uani 1 1 d . . .
C7 C 0.2042(5) 0.1630(4) 0.6915(3) 0.0211(13) Uani 1 1 d . . .
H7 H 0.2502 0.2106 0.7158 0.025 Uiso 1 1 calc R . .
C8 C 0.1159(6) 0.1387(5) 0.7196(4) 0.0275(14) Uani 1 1 d . . .
H8 H 0.1021 0.1684 0.7645 0.033 Uiso 1 1 calc R . .
C9 C 0.0464(5) 0.0710(5) 0.6831(4) 0.0292(15) Uani 1 1 d . . .
H9 H -0.0156 0.0557 0.7021 0.035 Uiso 1 1 calc R . .
C10 C 0.0679(5) 0.0259(5) 0.6192(4) 0.0272(14) Uani 1 1 d . . .
H10 H 0.0207 -0.0204 0.5942 0.033 Uiso 1 1 calc R . .
C11 C 0.1580(5) 0.0481(4) 0.5916(3) 0.0198(12) Uani 1 1 d . . .
H11 H 0.1735 0.0159 0.5483 0.024 Uiso 1 1 calc R . .
C1A C 0.1792(5) 0.3509(4) 0.5601(3) 0.0145(11) Uani 1 1 d . . .
C2A C 0.1081(5) 0.3617(4) 0.6102(3) 0.0196(12) Uani 1 1 d . . .
H2A H 0.0348 0.3478 0.5926 0.024 Uiso 1 1 calc R . .
C3A C 0.1445(6) 0.3926(4) 0.6852(3) 0.0251(14) Uani 1 1 d . . .
H3A H 0.0961 0.3989 0.7189 0.030 Uiso 1 1 calc R . .
C4A C 0.2508(6) 0.4144(4) 0.7114(3) 0.0254(14) Uani 1 1 d . . .
H4A1 H 0.2753 0.4356 0.7628 0.030 Uiso 1 1 calc R . .
C5A C 0.3228(5) 0.4052(4) 0.6615(3) 0.0243(14) Uani 1 1 d . . .
H5A1 H 0.3959 0.4201 0.6792 0.029 Uiso 1 1 calc R . .
C6A C 0.2865(5) 0.3742(4) 0.5865(3) 0.0191(12) Uani 1 1 d . . .
H6A H 0.3349 0.3687 0.5526 0.023 Uiso 1 1 calc R . .
C1B C 0.1720(4) 0.3987(4) 0.4032(3) 0.0152(11) Uani 1 1 d . . .
C2B C 0.1555(5) 0.4910(4) 0.4209(4) 0.0235(13) Uani 1 1 d . . .
H2B H 0.1227 0.5061 0.4628 0.028 Uiso 1 1 calc R . .
C3B C 0.1876(6) 0.5601(5) 0.3766(4) 0.0326(16) Uani 1 1 d . . .
H3B H 0.1750 0.6228 0.3877 0.039 Uiso 1 1 calc R . .
C4B C 0.2378(5) 0.5393(5) 0.3161(4) 0.0309(16) Uani 1 1 d . . .
H4B1 H 0.2605 0.5876 0.2869 0.037 Uiso 1 1 calc R . .
C5B C 0.2546(5) 0.4483(5) 0.2987(3) 0.0277(15) Uani 1 1 d . . .
H5B1 H 0.2882 0.4339 0.2571 0.033 Uiso 1 1 calc R . .
C6B C 0.2225(4) 0.3775(4) 0.3419(3) 0.0182(12) Uani 1 1 d . . .
H6B H 0.2346 0.3150 0.3300 0.022 Uiso 1 1 calc R . .
C1C C -0.0083(5) 0.3016(4) 0.4496(3) 0.0142(11) Uani 1 1 d . . .
C2C C -0.0760(5) 0.3720(4) 0.4135(3) 0.0167(11) Uani 1 1 d . . .
H2C H -0.0467 0.4247 0.3937 0.020 Uiso 1 1 calc R . .
C3C C -0.1850(5) 0.3649(5) 0.4067(4) 0.0241(13) Uani 1 1 d . . .
H3C H -0.2306 0.4123 0.3816 0.029 Uiso 1 1 calc R . .
C4C C -0.2274(5) 0.2884(4) 0.4367(4) 0.0242(13) Uani 1 1 d . . .
H4C1 H -0.3023 0.2837 0.4325 0.029 Uiso 1 1 calc R . .
C5C C -0.1611(5) 0.2185(4) 0.4728(4) 0.0257(14) Uani 1 1 d . . .
H5C1 H -0.1905 0.1661 0.4929 0.031 Uiso 1 1 calc R . .
C6C C -0.0522(5) 0.2256(4) 0.4794(3) 0.0208(12) Uani 1 1 d . . .
H6C H -0.0069 0.1780 0.5046 0.025 Uiso 1 1 calc R . .
C1S C 0.4607(6) 0.1016(5) 0.3409(5) 0.0384(17) Uani 1 1 d . . .
H1S1 H 0.4506 0.0615 0.2946 0.046 Uiso 1 1 calc R . .
H1S2 H 0.4076 0.0831 0.3715 0.046 Uiso 1 1 calc R . .
Cl1 Cl 0.59001(18) 0.08443(16) 0.39699(14) 0.0584(6) Uani 1 1 d . . .
Cl2 Cl 0.43782(18) 0.21658(15) 0.31150(13) 0.0491(5) Uani 1 1 d . . .
C2S C 0.5431(11) 0.4812(10) 0.5387(8) 0.041(4) Uani 0.50 1 d PDU A -1
H2SA H 0.5374 0.4367 0.5801 0.049 Uiso 0.50 1 calc PR A -1
H2SB H 0.6179 0.5026 0.5471 0.049 Uiso 0.50 1 calc PR A -1
Cl3 Cl 0.4590(11) 0.5757(9) 0.5431(10) 0.128(6) Uani 0.50 1 d PD A -1
Cl3A Cl 0.5077(8) 0.4267(7) 0.4481(4) 0.062(3) Uani 0.50 1 d PD A -1

loop_
_atom_site_aniso_label
_atom_site_aniso_U_11
_atom_site_aniso_U_22
_atom_site_aniso_U_33
_atom_site_aniso_U_23
_atom_site_aniso_U_13
_atom_site_aniso_U_12
Pd1 0.0198(2) 0.0123(2) 0.0085(2) -0.00039(15) 0.00103(16) 0.00479(16)
Br1 0.0359(4) 0.0188(3) 0.0201(3) -0.0048(2) 0.0035(3) 0.0082(3)
Br2 0.0298(4) 0.0176(3) 0.0136(3) 0.0004(2) -0.0028(2) -0.0004(2)
P1 0.0150(7) 0.0107(6) 0.0091(6) 0.0002(5) 0.0017(5) 0.0006(5)
N1 0.016(2) 0.012(2) 0.017(2) -0.0005(18) -0.0023(19) -0.0019(19)
N2 0.021(3) 0.013(2) 0.012(2) 0.0004(18) -0.0012(19) 0.0018(19)
C1 0.023(3) 0.014(3) 0.013(3) 0.000(2) 0.005(2) 0.009(2)
C2 0.020(3) 0.021(3) 0.016(3) -0.002(2) 0.004(2) 0.007(2)
C3 0.023(3) 0.016(3) 0.020(3) -0.007(2) 0.004(2) 0.007(2)
C4 0.020(3) 0.027(3) 0.027(3) -0.003(3) 0.002(3) 0.004(3)
C5 0.033(4) 0.020(3) 0.016(3) 0.007(2) -0.007(3) -0.002(3)
C6 0.018(3) 0.013(3) 0.017(3) 0.004(2) -0.001(2) 0.003(2)
C7 0.030(3) 0.015(3) 0.019(3) 0.002(2) 0.006(3) 0.004(2)
C8 0.037(4) 0.023(3) 0.024(3) 0.002(3) 0.010(3) 0.012(3)
C9 0.027(4) 0.035(4) 0.027(3) 0.013(3) 0.008(3) 0.005(3)
C10 0.028(4) 0.023(3) 0.027(3) 0.009(3) -0.001(3) -0.006(3)
C11 0.027(3) 0.014(3) 0.015(3) 0.001(2) -0.001(2) 0.003(2)
C1A 0.023(3) 0.008(2) 0.012(2) 0.0016(19) 0.002(2) 0.006(2)
C2A 0.028(3) 0.016(3) 0.016(3) 0.000(2) 0.005(2) 0.003(2)
C3A 0.043(4) 0.019(3) 0.015(3) -0.003(2) 0.012(3) 0.000(3)
C4A 0.041(4) 0.016(3) 0.016(3) -0.001(2) 0.000(3) -0.003(3)
C5A 0.026(3) 0.019(3) 0.022(3) -0.004(2) -0.008(3) -0.002(3)
C6A 0.023(3) 0.015(3) 0.018(3) 0.003(2) 0.002(2) 0.003(2)
C1B 0.016(3) 0.017(3) 0.012(2) 0.002(2) 0.002(2) 0.000(2)
C2B 0.022(3) 0.018(3) 0.031(3) 0.001(2) 0.007(3) -0.001(2)
C3B 0.041(4) 0.019(3) 0.039(4) 0.006(3) 0.010(3) -0.005(3)
C4B 0.030(4) 0.034(4) 0.027(3) 0.012(3) 0.001(3) -0.013(3)
C5B 0.023(3) 0.044(4) 0.016(3) 0.002(3) 0.006(2) -0.011(3)
C6B 0.014(3) 0.025(3) 0.014(3) 0.000(2) -0.001(2) -0.007(2)
C1C 0.020(3) 0.013(3) 0.010(2) -0.002(2) 0.004(2) -0.001(2)
C2C 0.022(3) 0.016(3) 0.011(2) 0.000(2) 0.002(2) 0.001(2)
C3C 0.023(3) 0.022(3) 0.025(3) 0.001(3) -0.001(3) 0.005(3)
C4C 0.012(3) 0.027(3) 0.033(3) -0.003(3) 0.005(3) 0.000(2)
C5C 0.021(3) 0.020(3) 0.035(4) 0.004(3) 0.003(3) -0.005(3)
C6C 0.019(3) 0.016(3) 0.028(3) 0.004(2) 0.005(2) 0.001(2)
C1S 0.032(4) 0.036(4) 0.050(5) -0.004(3) 0.014(3) -0.004(3)
Cl1 0.0465(12) 0.0521(13) 0.0659(14) -0.0243(11) -0.0132(10) 0.0140(10)
Cl2 0.0555(13) 0.0397(11) 0.0561(12) 0.0040(9) 0.0211(10) 0.0022(10)
C2S 0.020(6) 0.042(7) 0.054(7) 0.001(6) -0.010(5) -0.014(5)
Cl3 0.108(10) 0.050(5) 0.252(15) 0.009(7) 0.097(10) 0.020(6)
Cl3A 0.071(5) 0.056(5) 0.054(3) -0.008(3) -0.003(3) -0.029(4)

loop_
_atom_type_symbol
_atom_type_description
_atom_type_scat_dispersion_real
_atom_type_scat_dispersion_imag
_atom_type_scat_source
C C 0.0033 0.0016 'International Tables Vol C Tables 4.2.6.8 and 6.1.1.4'
H H 0.0000 0.0000 'International Tables Vol C Tables 4.2.6.8 and 6.1.1.4'
N N 0.0061 0.0033 'International Tables Vol C Tables 4.2.6.8 and 6.1.1.4'
Br Br -0.2901 2.4595 'International Tables Vol C Tables 4.2.6.8 and 6.1.1.4'
Pd Pd -0.9988 1.0072 'International Tables Vol C Tables 4.2.6.8 and 6.1.1.4'
P P 0.1023 0.0942 'International Tables Vol C Tables 4.2.6.8 and 6.1.1.4'
Cl Cl 0.1484 0.1585 'International Tables Vol C Tables 4.2.6.8 and 6.1.1.4'

loop_
_geom_angle_atom_site_label_1
_geom_angle_atom_site_label_2
_geom_angle_atom_site_label_3
_geom_angle
C1 Pd1 P1 92.00(16)
C1 Pd1 Br2 171.11(17)
P1 Pd1 Br2 89.91(4)
C1 Pd1 Br1 88.02(16)
P1 Pd1 Br1 173.47(4)
Br2 Pd1 Br1 91.06(2)
C1C P1 C1B 109.1(3)
C1C P1 C1A 103.2(3)
C1B P1 C1A 102.1(3)
C1C P1 Pd1 108.84(18)
C1B P1 Pd1 113.34(19)
C1A P1 Pd1 119.46(18)
C3 N1 N2 108.0(5)
C3 N1 C5 128.3(5)
N2 N1 C5 122.9(5)
C1 N2 N1 109.8(5)
C1 N2 C6 127.4(5)
N1 N2 C6 122.5(4)
N2 C1 C2 105.5(5)
N2 C1 Pd1 127.1(5)
C2 C1 Pd1 127.3(4)
C3 C2 C1 109.4(5)
N1 C3 C2 107.3(5)
N1 C3 C4 121.9(5)
C2 C3 C4 130.8(6)
C11 C6 C7 119.8(6)
C11 C6 N2 119.9(5)
C7 C6 N2 120.2(5)
C8 C7 C6 119.5(6)
C7 C8 C9 120.7(6)
C10 C9 C8 119.7(6)
C9 C10 C11 120.2(6)
C10 C11 C6 120.1(6)
C6A C1A C2A 119.0(5)
C6A C1A P1 119.2(4)
C2A C1A P1 121.8(5)
C3A C2A C1A 120.3(6)
C4A C3A C2A 120.5(6)
C3A C4A C5A 119.9(5)
C6A C5A C4A 119.7(6)
C5A C6A C1A 120.6(6)
C2B C1B C6B 119.7(5)
C2B C1B P1 120.9(4)
C6B C1B P1 119.3(4)
C3B C2B C1B 119.3(6)
C2B C3B C4B 121.2(6)
C5B C4B C3B 119.7(6)
C4B C5B C6B 120.3(6)
C5B C6B C1B 119.9(6)
C6C C1C C2C 119.1(5)
C6C C1C P1 117.4(4)
C2C C1C P1 123.4(4)
C3C C2C C1C 120.4(5)
C2C C3C C4C 119.7(6)
C3C C4C C5C 120.4(6)
C6C C5C C4C 119.8(6)
C5C C6C C1C 120.6(6)
Cl2 C1S Cl1 112.4(4)
Cl3 C2S Cl3A 110.2(9)

loop_
_geom_bond_atom_site_label_1
_geom_bond_atom_site_label_2
_geom_bond_distance
Pd1 C1 1.977(6)
Pd1 P1 2.2545(15)
Pd1 Br2 2.4879(7)
Pd1 Br1 2.4971(8)
P1 C1C 1.816(6)
P1 C1B 1.822(6)
P1 C1A 1.830(6)
N1 C3 1.352(8)
N1 N2 1.374(7)
N1 C5 1.465(7)
N2 C1 1.357(7)
N2 C6 1.424(8)
C1 C2 1.387(9)
C2 C3 1.372(8)
C3 C4 1.481(9)
C6 C11 1.386(8)
C6 C7 1.401(8)
C7 C8 1.374(9)
C8 C9 1.391(10)
C9 C10 1.381(10)
C10 C11 1.383(9)
C1A C6A 1.400(8)
C1A C2A 1.406(8)
C2A C3A 1.385(8)
C3A C4A 1.383(10)
C4A C5A 1.409(9)
C5A C6A 1.386(8)
C1B C2B 1.398(8)
C1B C6B 1.407(8)
C2B C3B 1.385(9)
C3B C4B 1.390(10)
C4B C5B 1.381(11)
C5B C6B 1.390(8)
C1C C6C 1.390(8)
C1C C2C 1.403(8)
C2C C3C 1.382(9)
C3C C4C 1.389(9)
C4C C5C 1.389(9)
C5C C6C 1.381(8)
C1S Cl2 1.752(8)
C1S Cl1 1.765(8)
C2S Cl3 1.755(14)
C2S Cl3A 1.759(13)
